data_7025959
loop_
_publ_author_name
'Sun, Ya-Qiu'
'Fan, Lan-Lan'
'Gao, Dong-Zhao'
'Wang, Qing-Lun'
'Du, Miao'
'Liao, Dai-Zheng'
'Zhang, Chen-Xi'

_publ_section_title
;
 Polynuclear complexes of macrocyclic oxamide with 5-sulfosalicylate:
 syntheses, crystal structures and magnetic properties.
;
_journal_issue 40
_journal_name_full 'Dalton transactions (Cambridge, England : 2003)'
_journal_page_first 9654
_journal_page_last 9661
_journal_paper_doi 10.1039/c0dt00082e
_journal_volume 39
_journal_year 2010
_chemical_formula_sum 'C90 H76 Cu6 N16 O22 S2'
_chemical_formula_weight 2179.03
_chemical_name_systematic
;
?
;
_space_group_IT_number 2
_symmetry_cell_setting triclinic
_symmetry_space_group_name_Hall '-P 1'
_symmetry_space_group_name_H-M 'P -1'
_atom_sites_solution_hydrogens geom
_atom_sites_solution_primary direct
_atom_sites_solution_secondary difmap
_audit_creation_method SHELXL-97
_cell_angle_alpha 88.314(2)
_cell_angle_beta 67.466(2)
_cell_angle_gamma 83.157(2)
_cell_formula_units_Z 1
_cell_length_a 12.7031(14)
_cell_length_b 12.7099(14)
_cell_length_c 14.5477(16)
_cell_measurement_reflns_used 3275
_cell_measurement_temperature 296(2)
_cell_measurement_theta_max 26.67
_cell_measurement_theta_min 2.51
_cell_volume 2153.7(4)
_computing_cell_refinement 'Bruker SMART'
_computing_data_collection 'Bruker SMART'
_computing_data_reduction 'Bruker SAINT'
_computing_molecular_graphics 'Bruker SHELXTL'
_computing_publication_material 'Bruker SHELXTL'
_computing_structure_refinement 'SHELXL-97 (Sheldrick, 1997)'
_computing_structure_solution 'SHELXS-97 (Sheldrick, 1990)'
_diffrn_ambient_temperature 296(2)
_diffrn_measured_fraction_theta_full 0.993
_diffrn_measured_fraction_theta_max 0.993
_diffrn_measurement_device_type 'CCD area detector'
_diffrn_measurement_method 'phi and omega scans'
_diffrn_radiation_monochromator graphite
_diffrn_radiation_source 'fine-focus sealed tube'
_diffrn_radiation_type MoK\a
_diffrn_radiation_wavelength 0.71073
_diffrn_reflns_av_R_equivalents 0.0242
_diffrn_reflns_av_sigmaI/netI 0.0526
_diffrn_reflns_limit_h_max 12
_diffrn_reflns_limit_h_min -15
_diffrn_reflns_limit_k_max 15
_diffrn_reflns_limit_k_min -15
_diffrn_reflns_limit_l_max 17
_diffrn_reflns_limit_l_min -15
_diffrn_reflns_number 11003
_diffrn_reflns_theta_full 25.03
_diffrn_reflns_theta_max 25.03
_diffrn_reflns_theta_min 1.61
_exptl_absorpt_coefficient_mu 1.592
_exptl_absorpt_correction_T_max 1.000000
_exptl_absorpt_correction_T_min 0.608828
_exptl_absorpt_correction_type multi-scan
_exptl_absorpt_process_details SADABS
_exptl_crystal_colour BLUE
_exptl_crystal_density_diffrn 1.702
_exptl_crystal_density_meas ?
_exptl_crystal_density_method 'not measured'
_exptl_crystal_description BLOCK
_exptl_crystal_F_000 1126
_exptl_crystal_size_max 0.28
_exptl_crystal_size_mid 0.22
_exptl_crystal_size_min 0.20
_refine_diff_density_max 0.839
_refine_diff_density_min -0.546
_refine_diff_density_rms 0.091
_refine_ls_extinction_method none
_refine_ls_goodness_of_fit_ref 1.022
_refine_ls_hydrogen_treatment constr
_refine_ls_matrix_type full
_refine_ls_number_parameters 618
_refine_ls_number_reflns 7562
_refine_ls_number_restraints 0
_refine_ls_restrained_S_all 1.022
_refine_ls_R_factor_all 0.0803
_refine_ls_R_factor_gt 0.0495
_refine_ls_shift/su_max 0.000
_refine_ls_shift/su_mean 0.000
_refine_ls_structure_factor_coef Fsqd
_refine_ls_weighting_details 'calc w=1/[\s^2^(Fo^2^)+(0.0684P)^2^+4.5938P] where P=(Fo^2^+2Fc^2^)/3'
_refine_ls_weighting_scheme calc
_refine_ls_wR_factor_gt 0.1274
_refine_ls_wR_factor_ref 0.1475
_reflns_number_gt 5280
_reflns_number_total 7562
_reflns_threshold_expression >2sigma(I)
_cod_data_source_file c0dt00082e.txt
_cod_data_source_block 090405c
_cod_depositor_comments
;
The following automatic conversions were performed:

'_symmetry_cell_setting' value 'Triclinic' changed to 'triclinic'
according to /home/saulius/struct/CIF-dictionaries/cif_core.dic
dictionary named 'cif_core.dic' version 2.4.2 from
2011-04-26.

'_exptl_absorpt_correction_type' value 'MULTI-SCAN'
changed to 'multi-scan' according to
/home/saulius/struct/CIF-dictionaries/cif_core.dic dictionary named
'cif_core.dic' version 2.4.2 from 2011-04-26.

Automatic conversion script
Id: cif_fix_values 1891 2012-01-12 08:04:46Z andrius 

The following automatic conversions were performed:

'_exptl_crystal_density_meas' value 'NONE' was changed to '?' - the
value is perceived as not measured.

Automatic conversion script
Id: cif_fix_values 3008 2015-01-20 13:52:24Z robertas 
;
_cod_original_sg_symbol_H-M P-1
_cod_database_code 7025959

loop_
_symmetry_equiv_pos_as_xyz
'x, y, z'
'-x, -y, -z'

loop_
_atom_site_label
_atom_site_type_symbol
_atom_site_fract_x
_atom_site_fract_y
_atom_site_fract_z
_atom_site_U_iso_or_equiv
_atom_site_adp_type
_atom_site_occupancy
_atom_site_symmetry_multiplicity
_atom_site_calc_flag
_atom_site_refinement_flags
_atom_site_disorder_assembly
_atom_site_disorder_group
Cu1 Cu 0.36005(5) 0.35594(5) 0.15713(5) 0.03514(18) Uani 1 1 d . . .
Cu2 Cu 0.28316(6) 0.02974(5) -0.00896(5) 0.03724(19) Uani 1 1 d . . .
Cu3 Cu 0.24966(5) 0.49752(5) 0.52901(5) 0.03617(19) Uani 1 1 d . . .
S1 S 0.83322(14) 0.75042(12) 0.12640(14) 0.0558(4) Uani 1 1 d . . .
O1 O 0.2441(3) 0.2571(3) 0.1869(3) 0.0442(10) Uani 1 1 d . . .
O2 O 0.4374(3) 0.2629(3) 0.0409(3) 0.0398(9) Uani 1 1 d . . .
O3 O 0.2497(3) 0.4504(3) 0.2617(3) 0.0362(8) Uani 1 1 d . . .
O4 O 0.4090(3) 0.3139(3) 0.2897(3) 0.0440(9) Uani 1 1 d . . .
O5 O 0.4876(3) 0.4378(3) 0.1018(3) 0.0391(9) Uani 1 1 d . . .
O6 O 0.4565(3) 0.5570(3) 0.2227(3) 0.0476(10) Uani 1 1 d . . .
O7 O 0.7811(6) 0.8478(4) 0.1098(5) 0.110(2) Uani 1 1 d . . .
O8 O 0.7998(8) 0.7301(5) 0.2297(5) 0.133(3) Uani 1 1 d . . .
O9 O 0.9522(5) 0.7360(7) 0.0838(8) 0.186(5) Uani 1 1 d . . .
O10 O 0.6847(3) 0.4027(3) -0.0378(3) 0.0469(10) Uani 1 1 d . . .
H10 H 0.6157 0.3988 -0.0097 0.070 Uiso 1 1 calc R . .
N1 N 0.2099(4) 0.1066(3) 0.1198(3) 0.0352(10) Uani 1 1 d . . .
N2 N 0.4092(4) 0.1162(3) -0.0352(3) 0.0335(10) Uani 1 1 d . . .
N3 N 0.3825(5) -0.0835(4) -0.1008(4) 0.0507(13) Uani 1 1 d . . .
N4 N 0.1516(5) -0.0454(4) 0.0142(4) 0.0530(13) Uani 1 1 d . . .
N5 N 0.2058(3) 0.5255(3) 0.4164(3) 0.0338(10) Uani 1 1 d . . .
N6 N 0.3686(4) 0.3922(3) 0.4441(3) 0.0364(10) Uani 1 1 d . . .
N7 N 0.3212(4) 0.5048(4) 0.6248(3) 0.0420(11) Uani 1 1 d . . .
N8 N 0.1007(4) 0.5572(4) 0.6242(3) 0.0412(11) Uani 1 1 d . . .
C1 C 0.2681(4) 0.1846(4) 0.1215(4) 0.0351(12) Uani 1 1 d . . .
C2 C 0.3811(4) 0.1894(4) 0.0346(4) 0.0341(12) Uani 1 1 d . . .
C3 C 0.5123(4) 0.1096(4) -0.1205(4) 0.0344(12) Uani 1 1 d . . .
C4 C 0.5827(6) 0.1886(5) -0.1489(5) 0.0576(17) Uani 1 1 d . . .
H4 H 0.5617 0.2512 -0.1114 0.069 Uiso 1 1 calc R . .
C5 C 0.6840(6) 0.1772(6) -0.2317(5) 0.069(2) Uani 1 1 d . . .
H5 H 0.7302 0.2319 -0.2484 0.083 Uiso 1 1 calc R . .
C6 C 0.7173(6) 0.0875(6) -0.2894(5) 0.0627(19) Uani 1 1 d . . .
H6 H 0.7866 0.0797 -0.3441 0.075 Uiso 1 1 calc R . .
C7 C 0.6480(6) 0.0107(5) -0.2654(5) 0.0589(17) Uani 1 1 d . . .
H7 H 0.6701 -0.0500 -0.3055 0.071 Uiso 1 1 calc R . .
C8 C 0.5442(5) 0.0177(4) -0.1830(4) 0.0434(14) Uani 1 1 d . . .
C9 C 0.4836(6) -0.0745(5) -0.1649(5) 0.0545(16) Uani 1 1 d . . .
H9 H 0.5222 -0.1342 -0.2042 0.065 Uiso 1 1 calc R . .
C10 C 0.3413(6) -0.1905(5) -0.0861(6) 0.0648(19) Uani 1 1 d . . .
H10A H 0.4023 -0.2419 -0.1281 0.078 Uiso 1 1 calc R . .
H10B H 0.3236 -0.2107 -0.0174 0.078 Uiso 1 1 calc R . .
C11 C 0.2376(6) -0.1934(5) -0.1100(6) 0.067(2) Uani 1 1 d . . .
H11A H 0.2015 -0.2557 -0.0801 0.081 Uiso 1 1 calc R . .
H11B H 0.2620 -0.2011 -0.1815 0.081 Uiso 1 1 calc R . .
C12 C 0.1491(6) -0.0975(5) -0.0754(5) 0.0614(18) Uani 1 1 d . . .
H12A H 0.1632 -0.0469 -0.1289 0.074 Uiso 1 1 calc R . .
H12B H 0.0734 -0.1189 -0.0599 0.074 Uiso 1 1 calc R . .
C13 C 0.0661(6) -0.0495(5) 0.0971(5) 0.0593(18) Uani 1 1 d . . .
H13 H 0.0109 -0.0921 0.0982 0.071 Uiso 1 1 calc R . .
C14 C 0.0465(5) 0.0053(4) 0.1893(4) 0.0416(13) Uani 1 1 d . . .
C15 C -0.0507(5) -0.0192(5) 0.2702(5) 0.0545(16) Uani 1 1 d . . .
H15 H -0.0932 -0.0702 0.2619 0.065 Uiso 1 1 calc R . .
C16 C -0.0842(6) 0.0288(6) 0.3595(6) 0.075(2) Uani 1 1 d . . .
H16 H -0.1502 0.0125 0.4115 0.090 Uiso 1 1 calc R . .
C17 C -0.0207(7) 0.1017(6) 0.3735(6) 0.085(3) Uani 1 1 d . . .
H17 H -0.0416 0.1327 0.4360 0.102 Uiso 1 1 calc R . .
C18 C 0.0750(6) 0.1299(5) 0.2947(5) 0.069(2) Uani 1 1 d . . .
H18 H 0.1168 0.1803 0.3052 0.083 Uiso 1 1 calc R . .
C19 C 0.1096(5) 0.0842(4) 0.2001(4) 0.0404(13) Uani 1 1 d . . .
C20 C 0.2652(4) 0.4593(4) 0.3413(4) 0.0317(11) Uani 1 1 d . . .
C21 C 0.3572(4) 0.3806(4) 0.3568(4) 0.0319(11) Uani 1 1 d . . .
C22 C 0.4522(5) 0.3307(5) 0.4696(4) 0.0450(14) Uani 1 1 d . . .
C23 C 0.5157(6) 0.2386(6) 0.4171(5) 0.072(2) Uani 1 1 d . . .
H23 H 0.4997 0.2142 0.3648 0.086 Uiso 1 1 calc R . .
C24 C 0.6010(8) 0.1836(7) 0.4411(6) 0.100(3) Uani 1 1 d . . .
H24 H 0.6420 0.1230 0.4045 0.120 Uiso 1 1 calc R . .
C25 C 0.6270(7) 0.2167(8) 0.5189(6) 0.098(3) Uani 1 1 d . . .
H25 H 0.6871 0.1808 0.5330 0.117 Uiso 1 1 calc R . .
C26 C 0.5619(6) 0.3041(6) 0.5749(5) 0.0662(19) Uani 1 1 d . . .
H26 H 0.5773 0.3259 0.6285 0.079 Uiso 1 1 calc R . .
C27 C 0.4734(5) 0.3606(5) 0.5530(4) 0.0449(14) Uani 1 1 d . . .
C28 C 0.4114(5) 0.4471(5) 0.6214(4) 0.0440(14) Uani 1 1 d . . .
H28 H 0.4408 0.4625 0.6683 0.053 Uiso 1 1 calc R . .
C29 C 0.2753(6) 0.5909(5) 0.6989(5) 0.0657(19) Uani 1 1 d . . .
H29A H 0.2814 0.6579 0.6646 0.079 Uiso 1 1 calc R . .
H29B H 0.3225 0.5888 0.7380 0.079 Uiso 1 1 calc R . .
C30 C 0.1548(6) 0.5878(7) 0.7672(5) 0.071(2) Uani 1 1 d . . .
H30A H 0.1200 0.6602 0.7859 0.085 Uiso 1 1 calc R . .
H30B H 0.1547 0.5525 0.8273 0.085 Uiso 1 1 calc R . .
C31 C 0.0791(6) 0.5335(6) 0.7290(4) 0.0592(17) Uani 1 1 d . . .
H31A H 0.0927 0.4575 0.7359 0.071 Uiso 1 1 calc R . .
H31B H -0.0007 0.5563 0.7694 0.071 Uiso 1 1 calc R . .
C32 C 0.0194(5) 0.6041(4) 0.6016(4) 0.0453(15) Uani 1 1 d . . .
H32 H -0.0502 0.6223 0.6543 0.054 Uiso 1 1 calc R . .
C33 C 0.0233(5) 0.6316(4) 0.5042(4) 0.0375(12) Uani 1 1 d . . .
C34 C -0.0728(5) 0.6967(4) 0.5017(5) 0.0504(15) Uani 1 1 d . . .
H34 H -0.1335 0.7176 0.5611 0.060 Uiso 1 1 calc R . .
C35 C -0.0789(6) 0.7304(5) 0.4124(6) 0.0615(19) Uani 1 1 d . . .
H35 H -0.1435 0.7728 0.4116 0.074 Uiso 1 1 calc R . .
C36 C 0.0123(6) 0.7003(5) 0.3240(5) 0.0553(16) Uani 1 1 d . . .
H36 H 0.0098 0.7247 0.2638 0.066 Uiso 1 1 calc R . .
C37 C 0.1062(5) 0.6350(4) 0.3243(4) 0.0436(14) Uani 1 1 d . . .
H37 H 0.1663 0.6150 0.2643 0.052 Uiso 1 1 calc R . .
C38 C 0.1130(4) 0.5981(4) 0.4135(4) 0.0342(12) Uani 1 1 d . . .
C39 C 0.5171(5) 0.5130(4) 0.1428(4) 0.0356(12) Uani 1 1 d . . .
C40 C 0.6367(4) 0.5409(4) 0.0864(4) 0.0321(11) Uani 1 1 d . . .
C41 C 0.6738(4) 0.6240(4) 0.1210(4) 0.0357(12) Uani 1 1 d . . .
H41 H 0.6226 0.6640 0.1758 0.043 Uiso 1 1 calc R . .
C42 C 0.7851(5) 0.6488(4) 0.0758(4) 0.0415(13) Uani 1 1 d . . .
C43 C 0.8599(5) 0.5886(5) -0.0042(5) 0.0568(17) Uani 1 1 d . . .
H43 H 0.9353 0.6037 -0.0342 0.068 Uiso 1 1 calc R . .
C44 C 0.8260(5) 0.5065(5) -0.0412(5) 0.0572(17) Uani 1 1 d . . .
H44 H 0.8783 0.4664 -0.0955 0.069 Uiso 1 1 calc R . .
C45 C 0.7134(5) 0.4832(4) 0.0027(4) 0.0392(13) Uani 1 1 d . . .
O11 O 0.6663(16) 0.9657(12) 0.3023(11) 0.131(4) Uani 0.457(9) 1 d P A 1
O11' O 0.6503(13) 0.9080(10) 0.3712(9) 0.131(4) Uani 0.543(9) 1 d P A 2

loop_
_atom_site_aniso_label
_atom_site_aniso_U_11
_atom_site_aniso_U_22
_atom_site_aniso_U_33
_atom_site_aniso_U_23
_atom_site_aniso_U_13
_atom_site_aniso_U_12
Cu1 0.0380(4) 0.0364(4) 0.0306(4) -0.0079(3) -0.0093(3) -0.0139(3)
Cu2 0.0386(4) 0.0328(3) 0.0431(4) -0.0100(3) -0.0167(3) -0.0086(3)
Cu3 0.0392(4) 0.0408(4) 0.0286(4) -0.0054(3) -0.0127(3) -0.0046(3)
S1 0.0568(10) 0.0445(9) 0.0801(13) 0.0001(8) -0.0368(9) -0.0223(7)
O1 0.044(2) 0.046(2) 0.037(2) -0.0126(18) -0.0046(18) -0.0196(18)
O2 0.042(2) 0.039(2) 0.036(2) -0.0100(16) -0.0076(17) -0.0172(17)
O3 0.0336(19) 0.045(2) 0.032(2) -0.0073(16) -0.0140(17) -0.0075(16)
O4 0.051(2) 0.041(2) 0.038(2) -0.0122(18) -0.0163(19) 0.0035(18)
O5 0.040(2) 0.041(2) 0.036(2) -0.0075(16) -0.0101(17) -0.0181(17)
O6 0.044(2) 0.053(2) 0.042(2) -0.0172(19) -0.0081(19) -0.0162(19)
O7 0.206(7) 0.040(3) 0.159(6) 0.012(3) -0.150(6) -0.021(3)
O8 0.259(9) 0.088(4) 0.124(6) 0.023(4) -0.139(6) -0.073(5)
O9 0.063(4) 0.158(7) 0.316(12) -0.132(8) -0.031(6) -0.039(4)
O10 0.051(2) 0.042(2) 0.045(2) -0.0121(18) -0.012(2) -0.0137(19)
N1 0.036(2) 0.032(2) 0.040(3) -0.0035(19) -0.014(2) -0.0113(19)
N2 0.034(2) 0.034(2) 0.032(2) -0.0076(19) -0.010(2) -0.0067(18)
N3 0.056(3) 0.040(3) 0.061(3) -0.013(2) -0.028(3) -0.006(2)
N4 0.055(3) 0.048(3) 0.062(4) -0.009(3) -0.025(3) -0.020(3)
N5 0.033(2) 0.036(2) 0.028(2) -0.0057(19) -0.0062(19) -0.0064(19)
N6 0.039(2) 0.040(2) 0.033(3) -0.0018(19) -0.018(2) -0.004(2)
N7 0.049(3) 0.042(3) 0.038(3) -0.005(2) -0.020(2) -0.006(2)
N8 0.046(3) 0.042(3) 0.030(3) -0.007(2) -0.006(2) -0.011(2)
C1 0.038(3) 0.037(3) 0.033(3) -0.003(2) -0.013(2) -0.010(2)
C2 0.037(3) 0.032(3) 0.037(3) -0.002(2) -0.018(3) -0.008(2)
C3 0.037(3) 0.036(3) 0.032(3) -0.001(2) -0.015(2) -0.002(2)
C4 0.063(4) 0.050(4) 0.051(4) -0.009(3) -0.008(3) -0.021(3)
C5 0.060(4) 0.069(5) 0.061(5) -0.004(4) 0.003(4) -0.027(4)
C6 0.057(4) 0.069(5) 0.039(4) 0.003(3) 0.003(3) 0.002(4)
C7 0.061(4) 0.059(4) 0.045(4) -0.012(3) -0.010(3) 0.006(3)
C8 0.043(3) 0.047(3) 0.037(3) -0.008(3) -0.013(3) -0.001(3)
C9 0.061(4) 0.048(4) 0.056(4) -0.014(3) -0.023(4) -0.005(3)
C10 0.073(5) 0.034(3) 0.096(6) -0.010(3) -0.040(4) -0.010(3)
C11 0.073(5) 0.047(4) 0.093(6) -0.028(4) -0.043(4) -0.007(3)
C12 0.064(4) 0.062(4) 0.073(5) -0.008(4) -0.040(4) -0.015(3)
C13 0.063(4) 0.052(4) 0.071(5) -0.001(3) -0.029(4) -0.028(3)
C14 0.040(3) 0.039(3) 0.047(3) 0.004(3) -0.015(3) -0.013(2)
C15 0.045(4) 0.047(4) 0.070(5) 0.005(3) -0.017(3) -0.019(3)
C16 0.054(4) 0.067(5) 0.078(5) -0.009(4) 0.011(4) -0.029(4)
C17 0.078(5) 0.077(5) 0.069(5) -0.021(4) 0.014(4) -0.032(4)
C18 0.065(4) 0.062(4) 0.058(4) -0.017(3) 0.011(4) -0.034(4)
C19 0.034(3) 0.038(3) 0.046(3) -0.002(3) -0.011(3) -0.007(2)
C20 0.031(3) 0.033(3) 0.028(3) 0.001(2) -0.006(2) -0.011(2)
C21 0.032(3) 0.034(3) 0.029(3) -0.002(2) -0.009(2) -0.011(2)
C22 0.042(3) 0.052(3) 0.035(3) -0.006(3) -0.010(3) 0.004(3)
C23 0.076(5) 0.081(5) 0.060(5) -0.024(4) -0.035(4) 0.026(4)
C24 0.115(7) 0.106(7) 0.077(6) -0.034(5) -0.054(6) 0.062(6)
C25 0.087(6) 0.134(8) 0.068(5) -0.027(5) -0.044(5) 0.057(6)
C26 0.063(4) 0.089(5) 0.054(4) -0.005(4) -0.034(4) 0.006(4)
C27 0.045(3) 0.054(4) 0.037(3) 0.002(3) -0.018(3) -0.005(3)
C28 0.052(4) 0.051(3) 0.035(3) 0.001(3) -0.021(3) -0.013(3)
C29 0.079(5) 0.057(4) 0.073(5) -0.026(4) -0.042(4) -0.002(4)
C30 0.075(5) 0.096(6) 0.037(4) -0.027(4) -0.014(4) -0.011(4)
C31 0.063(4) 0.078(5) 0.031(3) -0.002(3) -0.009(3) -0.022(4)
C32 0.034(3) 0.040(3) 0.048(4) -0.014(3) 0.001(3) -0.009(3)
C33 0.037(3) 0.030(3) 0.043(3) -0.004(2) -0.012(3) -0.009(2)
C34 0.044(3) 0.040(3) 0.064(4) -0.006(3) -0.017(3) -0.001(3)
C35 0.050(4) 0.042(3) 0.097(6) 0.000(4) -0.036(4) 0.001(3)
C36 0.065(4) 0.044(3) 0.068(5) 0.006(3) -0.039(4) -0.005(3)
C37 0.051(3) 0.037(3) 0.046(4) -0.001(3) -0.020(3) -0.011(3)
C38 0.034(3) 0.030(3) 0.042(3) -0.001(2) -0.016(3) -0.008(2)
C39 0.042(3) 0.032(3) 0.039(3) 0.001(2) -0.019(3) -0.014(2)
C40 0.037(3) 0.030(3) 0.034(3) 0.004(2) -0.015(2) -0.010(2)
C41 0.036(3) 0.031(3) 0.041(3) 0.001(2) -0.016(3) -0.005(2)
C42 0.045(3) 0.033(3) 0.052(4) 0.005(3) -0.022(3) -0.014(2)
C43 0.045(4) 0.061(4) 0.057(4) 0.004(3) -0.006(3) -0.025(3)
C44 0.052(4) 0.063(4) 0.041(4) -0.009(3) 0.004(3) -0.020(3)
C45 0.045(3) 0.036(3) 0.034(3) 0.000(2) -0.011(3) -0.010(2)
O11 0.178(9) 0.088(8) 0.086(8) -0.022(5) 0.008(8) -0.053(7)
O11' 0.178(9) 0.088(8) 0.086(8) -0.022(5) 0.008(8) -0.053(7)

loop_
_atom_type_symbol
_atom_type_description
_atom_type_scat_dispersion_real
_atom_type_scat_dispersion_imag
_atom_type_scat_source
C C 0.0033 0.0016 'International Tables Vol C Tables 4.2.6.8 and 6.1.1.4'
H H 0.0000 0.0000 'International Tables Vol C Tables 4.2.6.8 and 6.1.1.4'
N N 0.0061 0.0033 'International Tables Vol C Tables 4.2.6.8 and 6.1.1.4'
O O 0.0106 0.0060 'International Tables Vol C Tables 4.2.6.8 and 6.1.1.4'
S S 0.1246 0.1234 'International Tables Vol C Tables 4.2.6.8 and 6.1.1.4'
Cu Cu 0.3201 1.2651 'International Tables Vol C Tables 4.2.6.8 and 6.1.1.4'

loop_
_geom_angle_atom_site_label_1
_geom_angle_atom_site_label_2
_geom_angle_atom_site_label_3
_geom_angle
_geom_angle_site_symmetry_3
O5 Cu1 O3 102.20(14) .
O5 Cu1 O2 86.35(14) .
O3 Cu1 O2 165.01(15) .
O5 Cu1 O1 168.20(15) .
O3 Cu1 O1 88.78(14) .
O2 Cu1 O1 82.01(14) .
O5 Cu1 O4 90.66(15) .
O3 Cu1 O4 77.37(14) .
O2 Cu1 O4 115.22(15) .
O1 Cu1 O4 96.04(15) .
N4 Cu2 N3 90.0(2) .
N4 Cu2 N2 175.2(2) .
N3 Cu2 N2 92.85(19) .
N4 Cu2 N1 93.0(2) .
N3 Cu2 N1 155.4(2) .
N2 Cu2 N1 86.00(17) .
N4 Cu2 O7 89.3(2) 2_665
N3 Cu2 O7 105.2(2) 2_665
N2 Cu2 O7 86.2(2) 2_665
N1 Cu2 O7 99.2(2) 2_665
N5 Cu3 N7 162.48(19) .
N5 Cu3 N6 86.57(17) .
N7 Cu3 N6 94.28(18) .
N5 Cu3 N8 93.13(19) .
N7 Cu3 N8 92.3(2) .
N6 Cu3 N8 158.86(18) .
O9 S1 O7 115.9(6) .
O9 S1 O8 107.6(6) .
O7 S1 O8 111.6(4) .
O9 S1 C42 106.6(3) .
O7 S1 C42 108.3(3) .
O8 S1 C42 106.3(3) .
C1 O1 Cu1 114.3(3) .
C2 O2 Cu1 114.6(3) .
C20 O3 Cu1 118.5(3) .
C21 O4 Cu1 108.8(3) .
C39 O5 Cu1 129.7(3) .
S1 O7 Cu2 152.8(4) 2_665
C45 O10 H10 109.5 .
C1 N1 C19 123.4(4) .
C1 N1 Cu2 109.9(3) .
C19 N1 Cu2 126.7(3) .
C2 N2 C3 123.2(4) .
C2 N2 Cu2 110.3(3) .
C3 N2 Cu2 126.3(3) .
C9 N3 C10 118.4(5) .
C9 N3 Cu2 124.6(4) .
C10 N3 Cu2 116.6(4) .
C13 N4 C12 118.5(5) .
C13 N4 Cu2 126.0(4) .
C12 N4 Cu2 115.5(4) .
C20 N5 C38 121.0(4) .
C20 N5 Cu3 111.8(3) .
C38 N5 Cu3 126.8(3) .
C21 N6 C22 122.9(4) .
C21 N6 Cu3 110.9(3) .
C22 N6 Cu3 126.2(3) .
C28 N7 C29 117.7(5) .
C28 N7 Cu3 124.7(4) .
C29 N7 Cu3 117.2(4) .
C32 N8 C31 119.3(5) .
C32 N8 Cu3 125.1(4) .
C31 N8 Cu3 115.1(4) .
O1 C1 N1 129.2(5) .
O1 C1 C2 114.3(4) .
N1 C1 C2 116.5(4) .
O2 C2 N2 128.8(5) .
O2 C2 C1 114.8(4) .
N2 C2 C1 116.5(4) .
C4 C3 N2 123.8(5) .
C4 C3 C8 117.4(5) .
N2 C3 C8 118.7(5) .
C3 C4 C5 121.6(6) .
C3 C4 H4 119.2 .
C5 C4 H4 119.2 .
C6 C5 C4 121.2(6) .
C6 C5 H5 119.4 .
C4 C5 H5 119.4 .
C7 C6 C5 118.4(6) .
C7 C6 H6 120.8 .
C5 C6 H6 120.8 .
C6 C7 C8 123.1(6) .
C6 C7 H7 118.5 .
C8 C7 H7 118.5 .
C7 C8 C3 118.2(5) .
C7 C8 C9 115.8(5) .
C3 C8 C9 125.8(5) .
N3 C9 C8 127.3(6) .
N3 C9 H9 116.3 .
C8 C9 H9 116.3 .
C11 C10 N3 112.6(5) .
C11 C10 H10A 109.1 .
N3 C10 H10A 109.1 .
C11 C10 H10B 109.1 .
N3 C10 H10B 109.1 .
H10A C10 H10B 107.8 .
C10 C11 C12 115.2(5) .
C10 C11 H11A 108.5 .
C12 C11 H11A 108.5 .
C10 C11 H11B 108.5 .
C12 C11 H11B 108.5 .
H11A C11 H11B 107.5 .
N4 C12 C11 112.0(5) .
N4 C12 H12A 109.2 .
C11 C12 H12A 109.2 .
N4 C12 H12B 109.2 .
C11 C12 H12B 109.2 .
H12A C12 H12B 107.9 .
N4 C13 C14 126.8(5) .
N4 C13 H13 116.6 .
C14 C13 H13 116.6 .
C15 C14 C19 119.7(5) .
C15 C14 C13 114.5(5) .
C19 C14 C13 125.6(5) .
C16 C15 C14 121.8(6) .
C16 C15 H15 119.1 .
C14 C15 H15 119.1 .
C15 C16 C17 119.6(6) .
C15 C16 H16 120.2 .
C17 C16 H16 120.2 .
C16 C17 C18 120.4(7) .
C16 C17 H17 119.8 .
C18 C17 H17 119.8 .
C17 C18 C19 121.3(6) .
C17 C18 H18 119.3 .
C19 C18 H18 119.3 .
C18 C19 C14 117.0(5) .
C18 C19 N1 122.8(5) .
C14 C19 N1 119.9(5) .
O3 C20 N5 127.1(5) .
O3 C20 C21 117.0(4) .
N5 C20 C21 115.7(4) .
O4 C21 N6 128.8(5) .
O4 C21 C20 116.6(4) .
N6 C21 C20 114.6(4) .
C23 C22 N6 123.2(5) .
C23 C22 C27 117.4(6) .
N6 C22 C27 119.4(5) .
C24 C23 C22 121.5(7) .
C24 C23 H23 119.3 .
C22 C23 H23 119.3 .
C23 C24 C25 121.1(7) .
C23 C24 H24 119.4 .
C25 C24 H24 119.4 .
C26 C25 C24 118.5(7) .
C26 C25 H25 120.8 .
C24 C25 H25 120.8 .
C25 C26 C27 121.5(7) .
C25 C26 H26 119.2 .
C27 C26 H26 119.2 .
C26 C27 C22 119.7(6) .
C26 C27 C28 114.1(5) .
C22 C27 C28 126.2(5) .
N7 C28 C27 127.4(5) .
N7 C28 H28 116.3 .
C27 C28 H28 116.3 .
N7 C29 C30 114.6(6) .
N7 C29 H29A 108.6 .
C30 C29 H29A 108.6 .
N7 C29 H29B 108.6 .
C30 C29 H29B 108.6 .
H29A C29 H29B 107.6 .
C29 C30 C31 117.0(5) .
C29 C30 H30A 108.0 .
C31 C30 H30A 108.0 .
C29 C30 H30B 108.0 .
C31 C30 H30B 108.0 .
H30A C30 H30B 107.3 .
N8 C31 C30 112.4(5) .
N8 C31 H31A 109.1 .
C30 C31 H31A 109.1 .
N8 C31 H31B 109.1 .
C30 C31 H31B 109.1 .
H31A C31 H31B 107.9 .
N8 C32 C33 127.3(5) .
N8 C32 H32 116.4 .
C33 C32 H32 116.4 .
C34 C33 C38 118.8(5) .
C34 C33 C32 115.4(5) .
C38 C33 C32 125.9(5) .
C35 C34 C33 121.1(6) .
C35 C34 H34 119.4 .
C33 C34 H34 119.4 .
C34 C35 C36 119.3(6) .
C34 C35 H35 120.4 .
C36 C35 H35 120.4 .
C37 C36 C35 120.7(6) .
C37 C36 H36 119.7 .
C35 C36 H36 119.7 .
C36 C37 C38 121.0(6) .
C36 C37 H37 119.5 .
C38 C37 H37 119.5 .
C37 C38 C33 119.1(5) .
C37 C38 N5 122.5(5) .
C33 C38 N5 118.4(5) .
O6 C39 O5 124.7(5) .
O6 C39 C40 120.6(4) .
O5 C39 C40 114.7(5) .
C41 C40 C45 118.7(5) .
C41 C40 C39 119.0(5) .
C45 C40 C39 122.3(4) .
C42 C41 C40 121.5(5) .
C42 C41 H41 119.3 .
C40 C41 H41 119.3 .
C43 C42 C41 118.7(5) .
C43 C42 S1 120.5(4) .
C41 C42 S1 120.6(4) .
C42 C43 C44 121.5(6) .
C42 C43 H43 119.3 .
C44 C43 H43 119.3 .
C43 C44 C45 119.9(6) .
C43 C44 H44 120.1 .
C45 C44 H44 120.1 .
O10 C45 C44 117.2(5) .
O10 C45 C40 123.0(5) .
C44 C45 C40 119.8(5) .

loop_
_geom_bond_atom_site_label_1
_geom_bond_atom_site_label_2
_geom_bond_distance
_geom_bond_site_symmetry_2
Cu1 O5 1.926(3) .
Cu1 O3 1.947(3) .
Cu1 O2 1.947(3) .
Cu1 O1 1.963(3) .
Cu1 O4 2.273(4) .
Cu2 N4 1.937(5) .
Cu2 N3 1.958(5) .
Cu2 N2 1.960(4) .
Cu2 N1 1.972(4) .
Cu2 O7 2.393(5) 2_665
Cu3 N5 1.934(4) .
Cu3 N7 1.942(5) .
Cu3 N6 1.945(4) .
Cu3 N8 1.946(5) .
S1 O9 1.388(6) .
S1 O7 1.392(5) .
S1 O8 1.421(7) .
S1 C42 1.781(5) .
O1 C1 1.268(6) .
O2 C2 1.267(6) .
O3 C20 1.258(6) .
O4 C21 1.236(6) .
O5 C39 1.304(6) .
O6 C39 1.226(6) .
O7 Cu2 2.393(5) 2_665
O10 C45 1.347(6) .
O10 H10 0.8200 .
N1 C1 1.311(6) .
N1 C19 1.413(7) .
N2 C2 1.313(6) .
N2 C3 1.413(6) .
N3 C9 1.281(8) .
N3 C10 1.495(7) .
N4 C13 1.281(8) .
N4 C12 1.492(8) .
N5 C20 1.319(6) .
N5 C38 1.421(6) .
N6 C21 1.347(6) .
N6 C22 1.402(7) .
N7 C28 1.270(7) .
N7 C29 1.462(7) .
N8 C32 1.278(7) .
N8 C31 1.470(7) .
C1 C2 1.512(7) .
C3 C4 1.372(8) .
C3 C8 1.423(7) .
C4 C5 1.380(9) .
C4 H4 0.9300 .
C5 C6 1.360(9) .
C5 H5 0.9300 .
C6 C7 1.342(9) .
C6 H6 0.9300 .
C7 C8 1.396(8) .
C7 H7 0.9300 .
C8 C9 1.441(8) .
C9 H9 0.9300 .
C10 C11 1.491(9) .
C10 H10A 0.9700 .
C10 H10B 0.9700 .
C11 C12 1.510(9) .
C11 H11A 0.9700 .
C11 H11B 0.9700 .
C12 H12A 0.9700 .
C12 H12B 0.9700 .
C13 C14 1.451(9) .
C13 H13 0.9300 .
C14 C15 1.401(8) .
C14 C19 1.404(7) .
C15 C16 1.342(10) .
C15 H15 0.9300 .
C16 C17 1.366(10) .
C16 H16 0.9300 .
C17 C18 1.390(9) .
C17 H17 0.9300 .
C18 C19 1.394(8) .
C18 H18 0.9300 .
C20 C21 1.526(7) .
C22 C23 1.399(8) .
C22 C27 1.411(8) .
C23 C24 1.371(10) .
C23 H23 0.9300 .
C24 C25 1.383(11) .
C24 H24 0.9300 .
C25 C26 1.378(10) .
C25 H25 0.9300 .
C26 C27 1.396(8) .
C26 H26 0.9300 .
C27 C28 1.441(8) .
C28 H28 0.9300 .
C29 C30 1.476(10) .
C29 H29A 0.9700 .
C29 H29B 0.9700 .
C30 C31 1.517(9) .
C30 H30A 0.9700 .
C30 H30B 0.9700 .
C31 H31A 0.9700 .
C31 H31B 0.9700 .
C32 C33 1.433(8) .
C32 H32 0.9300 .
C33 C34 1.403(8) .
C33 C38 1.409(7) .
C34 C35 1.384(9) .
C34 H34 0.9300 .
C35 C36 1.387(9) .
C35 H35 0.9300 .
C36 C37 1.372(8) .
C36 H36 0.9300 .
C37 C38 1.396(8) .
C37 H37 0.9300 .
C39 C40 1.505(7) .
C40 C41 1.387(7) .
C40 C45 1.393(7) .
C41 C42 1.383(7) .
C41 H41 0.9300 .
C42 C43 1.369(8) .
C43 C44 1.372(8) .
C43 H43 0.9300 .
C44 C45 1.389(8) .
C44 H44 0.9300 .

loop_
_geom_torsion_atom_site_label_1
_geom_torsion_atom_site_label_2
_geom_torsion_atom_site_label_3
_geom_torsion_atom_site_label_4
_geom_torsion
_geom_torsion_site_symmetry_1
_geom_torsion_site_symmetry_4
O5 Cu1 O1 C1 8.0(11) . .
O3 Cu1 O1 C1 166.6(4) . .
O2 Cu1 O1 C1 -1.5(4) . .
O4 Cu1 O1 C1 -116.2(4) . .
O5 Cu1 O2 C2 -175.3(4) . .
O3 Cu1 O2 C2 -49.8(8) . .
O1 Cu1 O2 C2 2.8(4) . .
O4 Cu1 O2 C2 95.7(4) . .
O5 Cu1 O3 C20 -76.5(4) . .
O2 Cu1 O3 C20 159.8(5) . .
O1 Cu1 O3 C20 107.9(4) . .
O4 Cu1 O3 C20 11.4(3) . .
O5 Cu1 O4 C21 91.5(3) . .
O3 Cu1 O4 C21 -10.8(3) . .
O2 Cu1 O4 C21 177.8(3) . .
O1 Cu1 O4 C21 -98.2(3) . .
O3 Cu1 O5 C39 25.2(5) . .
O2 Cu1 O5 C39 -167.2(5) . .
O1 Cu1 O5 C39 -176.7(7) . .
O4 Cu1 O5 C39 -52.0(4) . .
O9 S1 O7 Cu2 77.3(10) . 2_665
O8 S1 O7 Cu2 -159.1(9) . 2_665
C42 S1 O7 Cu2 -42.4(11) . 2_665
N4 Cu2 N1 C1 -166.8(4) . .
N3 Cu2 N1 C1 96.5(6) . .
N2 Cu2 N1 C1 8.4(4) . .
O7 Cu2 N1 C1 -77.1(4) 2_665 .
N4 Cu2 N1 C19 12.9(5) . .
N3 Cu2 N1 C19 -83.7(6) . .
N2 Cu2 N1 C19 -171.8(4) . .
O7 Cu2 N1 C19 102.7(4) 2_665 .
N4 Cu2 N2 C2 70(2) . .
N3 Cu2 N2 C2 -163.2(4) . .
N1 Cu2 N2 C2 -7.8(4) . .
O7 Cu2 N2 C2 91.8(4) 2_665 .
N4 Cu2 N2 C3 -104(2) . .
N3 Cu2 N2 C3 22.2(4) . .
N1 Cu2 N2 C3 177.6(4) . .
O7 Cu2 N2 C3 -82.8(4) 2_665 .
N4 Cu2 N3 C9 162.5(6) . .
N2 Cu2 N3 C9 -13.7(6) . .
N1 Cu2 N3 C9 -100.3(7) . .
O7 Cu2 N3 C9 73.2(6) 2_665 .
N4 Cu2 N3 C10 -24.7(5) . .
N2 Cu2 N3 C10 159.2(4) . .
N1 Cu2 N3 C10 72.6(6) . .
O7 Cu2 N3 C10 -113.9(5) 2_665 .
N3 Cu2 N4 C13 143.8(6) . .
N2 Cu2 N4 C13 -90(2) . .
N1 Cu2 N4 C13 -11.9(6) . .
O7 Cu2 N4 C13 -111.1(6) 2_665 .
N3 Cu2 N4 C12 -39.8(5) . .
N2 Cu2 N4 C12 87(2) . .
N1 Cu2 N4 C12 164.6(4) . .
O7 Cu2 N4 C12 65.4(5) 2_665 .
N7 Cu3 N5 C20 98.4(7) . .
N6 Cu3 N5 C20 5.0(3) . .
N8 Cu3 N5 C20 -153.8(3) . .
N7 Cu3 N5 C38 -88.8(7) . .
N6 Cu3 N5 C38 177.8(4) . .
N8 Cu3 N5 C38 19.0(4) . .
N5 Cu3 N6 C21 -6.4(3) . .
N7 Cu3 N6 C21 -168.9(3) . .
N8 Cu3 N6 C21 83.4(6) . .
N5 Cu3 N6 C22 176.9(5) . .
N7 Cu3 N6 C22 14.5(5) . .
N8 Cu3 N6 C22 -93.3(7) . .
N5 Cu3 N7 C28 -96.0(7) . .
N6 Cu3 N7 C28 -3.9(5) . .
N8 Cu3 N7 C28 156.0(5) . .
N5 Cu3 N7 C29 76.5(8) . .
N6 Cu3 N7 C29 168.7(5) . .
N8 Cu3 N7 C29 -31.4(5) . .
N5 Cu3 N8 C32 -5.8(5) . .
N7 Cu3 N8 C32 157.6(5) . .
N6 Cu3 N8 C32 -94.4(7) . .
N5 Cu3 N8 C31 166.6(4) . .
N7 Cu3 N8 C31 -30.0(4) . .
N6 Cu3 N8 C31 78.1(7) . .
Cu1 O1 C1 N1 179.1(5) . .
Cu1 O1 C1 C2 0.3(6) . .
C19 N1 C1 O1 -6.1(9) . .
Cu2 N1 C1 O1 173.6(5) . .
C19 N1 C1 C2 172.8(5) . .
Cu2 N1 C1 C2 -7.5(6) . .
Cu1 O2 C2 N2 178.7(4) . .
Cu1 O2 C2 C1 -3.3(6) . .
C3 N2 C2 O2 -1.5(9) . .
Cu2 N2 C2 O2 -176.3(5) . .
C3 N2 C2 C1 -179.5(4) . .
Cu2 N2 C2 C1 5.7(6) . .
O1 C1 C2 O2 2.1(7) . .
N1 C1 C2 O2 -177.0(5) . .
O1 C1 C2 N2 -179.7(5) . .
N1 C1 C2 N2 1.3(7) . .
C2 N2 C3 C4 -12.7(8) . .
Cu2 N2 C3 C4 161.3(5) . .
C2 N2 C3 C8 169.4(5) . .
Cu2 N2 C3 C8 -16.7(7) . .
N2 C3 C4 C5 178.5(6) . .
C8 C3 C4 C5 -3.6(10) . .
C3 C4 C5 C6 0.8(12) . .
C4 C5 C6 C7 1.6(12) . .
C5 C6 C7 C8 -1.2(11) . .
C6 C7 C8 C3 -1.6(10) . .
C6 C7 C8 C9 -176.5(6) . .
C4 C3 C8 C7 3.8(8) . .
N2 C3 C8 C7 -178.1(5) . .
C4 C3 C8 C9 178.3(6) . .
N2 C3 C8 C9 -3.7(8) . .
C10 N3 C9 C8 -172.9(6) . .
Cu2 N3 C9 C8 -0.1(10) . .
C7 C8 C9 N3 -172.5(7) . .
C3 C8 C9 N3 13.0(11) . .
C9 N3 C10 C11 -118.7(7) . .
Cu2 N3 C10 C11 67.9(7) . .
N3 C10 C11 C12 -40.6(9) . .
C13 N4 C12 C11 -111.7(7) . .
Cu2 N4 C12 C11 71.6(6) . .
C10 C11 C12 N4 -27.9(9) . .
C12 N4 C13 C14 -172.8(6) . .
Cu2 N4 C13 C14 3.5(10) . .
N4 C13 C14 C15 -176.0(6) . .
N4 C13 C14 C19 9.5(11) . .
C19 C14 C15 C16 -1.7(10) . .
C13 C14 C15 C16 -176.5(7) . .
C14 C15 C16 C17 -1.8(12) . .
C15 C16 C17 C18 3.0(14) . .
C16 C17 C18 C19 -0.8(13) . .
C17 C18 C19 C14 -2.6(11) . .
C17 C18 C19 N1 -176.4(7) . .
C15 C14 C19 C18 3.8(9) . .
C13 C14 C19 C18 178.0(6) . .
C15 C14 C19 N1 177.8(5) . .
C13 C14 C19 N1 -8.0(9) . .
C1 N1 C19 C18 -12.1(9) . .
Cu2 N1 C19 C18 168.2(5) . .
C1 N1 C19 C14 174.3(5) . .
Cu2 N1 C19 C14 -5.4(7) . .
Cu1 O3 C20 N5 173.8(4) . .
Cu1 O3 C20 C21 -10.7(5) . .
C38 N5 C20 O3 -0.5(8) . .
Cu3 N5 C20 O3 172.8(4) . .
C38 N5 C20 C21 -176.0(4) . .
Cu3 N5 C20 C21 -2.7(5) . .
Cu1 O4 C21 N6 -173.1(4) . .
Cu1 O4 C21 C20 8.7(5) . .
C22 N6 C21 O4 5.1(8) . .
Cu3 N6 C21 O4 -171.7(4) . .
C22 N6 C21 C20 -176.8(5) . .
Cu3 N6 C21 C20 6.5(5) . .
O3 C20 C21 O4 -0.2(7) . .
N5 C20 C21 O4 175.8(4) . .
O3 C20 C21 N6 -178.6(4) . .
N5 C20 C21 N6 -2.6(6) . .
C21 N6 C22 C23 -13.3(9) . .
Cu3 N6 C22 C23 162.9(5) . .
C21 N6 C22 C27 167.8(5) . .
Cu3 N6 C22 C27 -15.9(8) . .
N6 C22 C23 C24 176.6(8) . .
C27 C22 C23 C24 -4.6(11) . .
C22 C23 C24 C25 0.5(15) . .
C23 C24 C25 C26 2.8(16) . .
C24 C25 C26 C27 -1.7(14) . .
C25 C26 C27 C22 -2.4(11) . .
C25 C26 C27 C28 177.7(7) . .
C23 C22 C27 C26 5.5(9) . .
N6 C22 C27 C26 -175.6(6) . .
C23 C22 C27 C28 -174.7(6) . .
N6 C22 C27 C28 4.2(9) . .
C29 N7 C28 C27 -177.9(6) . .
Cu3 N7 C28 C27 -5.4(9) . .
C26 C27 C28 N7 -172.9(6) . .
C22 C27 C28 N7 7.3(10) . .
C28 N7 C29 C30 -123.8(7) . .
Cu3 N7 C29 C30 63.1(7) . .
N7 C29 C30 C31 -26.6(10) . .
C32 N8 C31 C30 -119.1(6) . .
Cu3 N8 C31 C30 68.0(7) . .
C29 C30 C31 N8 -40.0(10) . .
C31 N8 C32 C33 -178.7(5) . .
Cu3 N8 C32 C33 -6.5(8) . .
N8 C32 C33 C34 -170.8(5) . .
N8 C32 C33 C38 10.1(9) . .
C38 C33 C34 C35 -1.9(8) . .
C32 C33 C34 C35 179.0(5) . .
C33 C34 C35 C36 -0.8(9) . .
C34 C35 C36 C37 2.2(9) . .
C35 C36 C37 C38 -0.7(9) . .
C36 C37 C38 C33 -2.1(8) . .
C36 C37 C38 N5 176.3(5) . .
C34 C33 C38 C37 3.4(7) . .
C32 C33 C38 C37 -177.6(5) . .
C34 C33 C38 N5 -175.1(5) . .
C32 C33 C38 N5 3.9(7) . .
C20 N5 C38 C37 -26.2(7) . .
Cu3 N5 C38 C37 161.6(4) . .
C20 N5 C38 C33 152.2(5) . .
Cu3 N5 C38 C33 -20.0(6) . .
Cu1 O5 C39 O6 -11.8(8) . .
Cu1 O5 C39 C40 165.7(3) . .
O6 C39 C40 C41 -6.1(8) . .
O5 C39 C40 C41 176.3(5) . .
O6 C39 C40 C45 171.2(5) . .
O5 C39 C40 C45 -6.3(7) . .
C45 C40 C41 C42 -1.6(8) . .
C39 C40 C41 C42 175.9(5) . .
C40 C41 C42 C43 -0.7(8) . .
C40 C41 C42 S1 -175.9(4) . .
O9 S1 C42 C43 -11.9(8) . .
O7 S1 C42 C43 113.5(6) . .
O8 S1 C42 C43 -126.5(6) . .
O9 S1 C42 C41 163.3(7) . .
O7 S1 C42 C41 -71.4(6) . .
O8 S1 C42 C41 48.7(6) . .
C41 C42 C43 C44 1.4(10) . .
S1 C42 C43 C44 176.6(5) . .
C42 C43 C44 C45 0.2(10) . .
C43 C44 C45 O10 179.0(6) . .
C43 C44 C45 C40 -2.5(10) . .
C41 C40 C45 O10 -178.5(5) . .
C39 C40 C45 O10 4.2(8) . .
C41 C40 C45 C44 3.1(8) . .
C39 C40 C45 C44 -174.2(5) . .
